data_2216945
loop_
_publ_author_name
'Wriedt, Mario'
'Je\&s, Inke'
'N\"ather, Christian'

_publ_section_title
;
 Dichlorido(di-2-pyridyl sulfide-\k^2^<i>N</i>,<i>N</i>')zinc(II)
;
_journal_coeditor_code BT2646
_journal_issue 1
_journal_name_full 'Acta Crystallographica Section E'
_journal_page_first m10
_journal_page_last m10
_journal_paper_doi 10.1107/S1600536807062101
_journal_volume 64
_journal_year 2008
_chemical_formula_iupac '[Zn Cl2 (C10 H8 N2 S)]'
_chemical_formula_moiety 'C10 H8 Cl2 N2 S Zn'
_chemical_formula_sum 'C10 H8 Cl2 N2 S Zn'
_chemical_formula_weight 324.51
_chemical_name_systematic
;
Dichlorido(di-2-pyridyl sulfide-\k^2^N,N')zinc(II)
;
_space_group_IT_number 14
_symmetry_cell_setting monoclinic
_symmetry_space_group_name_Hall '-P 2ybc'
_symmetry_space_group_name_H-M 'P 1 21/c 1'
_atom_sites_solution_hydrogens geom
_atom_sites_solution_primary direct
_atom_sites_solution_secondary difmap
_audit_creation_method SHELXL-97
_cell_angle_alpha 90.00
_cell_angle_beta 110.426(12)
_cell_angle_gamma 90.00
_cell_formula_units_Z 4
_cell_length_a 12.1944(12)
_cell_length_b 7.6404(4)
_cell_length_c 14.2572(15)
_cell_measurement_reflns_used 7174
_cell_measurement_temperature 170(2)
_cell_measurement_theta_max 28.05
_cell_measurement_theta_min 3
_cell_volume 1244.8(2)
_computing_cell_refinement 'IPDS Program Package (Stoe & Cie, 1998)'
_computing_data_collection 'IPDS Program Package (Stoe & Cie, 1998)'
_computing_data_reduction 'IPDS Program Package (Stoe & Cie, 1998)'
_computing_molecular_graphics 'XP in SHELXTL (Bruker, 1998)'
_computing_publication_material 'CIFTAB in SHELXTL (Bruker, 1998)'
_computing_structure_refinement 'SHELXL97 (Sheldrick, 1997)'
_computing_structure_solution 'SHELXS97 (Sheldrick, 1997'
_diffrn_ambient_temperature 170(2)
_diffrn_measured_fraction_theta_full 0.965
_diffrn_measured_fraction_theta_max 0.965
_diffrn_measurement_device_type 'Stoe IPDSI'
_diffrn_measurement_method 'Phi scans'
_diffrn_radiation_monochromator graphite
_diffrn_radiation_source 'fine-focus sealed tube'
_diffrn_radiation_type MoK\a
_diffrn_radiation_wavelength 0.71073
_diffrn_reflns_av_R_equivalents 0.0358
_diffrn_reflns_av_sigmaI/netI 0.0358
_diffrn_reflns_limit_h_max 15
_diffrn_reflns_limit_h_min -16
_diffrn_reflns_limit_k_max 10
_diffrn_reflns_limit_k_min -8
_diffrn_reflns_limit_l_max 18
_diffrn_reflns_limit_l_min -15
_diffrn_reflns_number 7272
_diffrn_reflns_theta_full 28.14
_diffrn_reflns_theta_max 28.14
_diffrn_reflns_theta_min 2.95
_diffrn_standards_decay_% 0
_diffrn_standards_interval_time 0
_diffrn_standards_number 0
_exptl_absorpt_coefficient_mu 2.541
_exptl_absorpt_correction_T_max 0.852
_exptl_absorpt_correction_T_min 0.751
_exptl_absorpt_correction_type numerical
_exptl_absorpt_process_details '(X-SHAPE; Stoe & Cie, 1998)'
_exptl_crystal_colour colourless
_exptl_crystal_density_diffrn 1.732
_exptl_crystal_density_method 'not measured'
_exptl_crystal_description block
_exptl_crystal_F_000 648
_exptl_crystal_size_max 0.14
_exptl_crystal_size_mid 0.10
_exptl_crystal_size_min 0.07
_refine_diff_density_max 0.470
_refine_diff_density_min -0.600
_refine_ls_extinction_coef 0.0121(14)
_refine_ls_extinction_expression Fc^*^=kFc[1+0.001xFc^2^\l^3^/sin(2\q)]^-1/4^
_refine_ls_extinction_method SHELXL
_refine_ls_goodness_of_fit_ref 1.002
_refine_ls_hydrogen_treatment constr
_refine_ls_matrix_type full
_refine_ls_number_parameters 146
_refine_ls_number_reflns 2939
_refine_ls_number_restraints 0
_refine_ls_restrained_S_all 1.002
_refine_ls_R_factor_all 0.0515
_refine_ls_R_factor_gt 0.0356
_refine_ls_shift/su_max 0.000
_refine_ls_shift/su_mean 0.000
_refine_ls_structure_factor_coef Fsqd
_refine_ls_weighting_details 'calc w=1/[\s^2^(Fo^2^)+(0.0636P)^2^] where P=(Fo^2^+2Fc^2^)/3'
_refine_ls_weighting_scheme calc
_refine_ls_wR_factor_gt 0.0885
_refine_ls_wR_factor_ref 0.0959
_reflns_number_gt 2297
_reflns_number_total 2939
_reflns_threshold_expression I>2\s(I)
_cod_data_source_file bt2646.cif
_cod_data_source_block I
_cod_original_cell_volume 1244.82(19)
_cod_original_sg_symbol_H-M 'P 21/c'
_cod_database_code 2216945
_cod_database_fobs_code 2216945

loop_
_symmetry_equiv_pos_as_xyz
'x, y, z'
'-x, y+1/2, -z+1/2'
'-x, -y, -z'
'x, -y-1/2, z-1/2'

loop_
_atom_site_type_symbol
_atom_site_label
_atom_site_fract_x
_atom_site_fract_y
_atom_site_fract_z
_atom_site_U_iso_or_equiv
_atom_site_adp_type
_atom_site_calc_flag
_atom_site_refinement_flags
_atom_site_occupancy
Zn Zn1 0.75122(3) 0.38978(4) 0.21941(2) 0.02084(13) Uani d . 1
Cl Cl1 0.85027(6) 0.14097(10) 0.23692(6) 0.02808(18) Uani d . 1
Cl Cl2 0.71512(7) 0.54386(11) 0.07932(6) 0.03121(19) Uani d . 1
N N11 0.59754(19) 0.3765(3) 0.24881(19) 0.0218(5) Uani d . 1
C C11 0.5996(2) 0.3642(4) 0.3433(2) 0.0225(6) Uani d . 1
C C12 0.4973(3) 0.3575(4) 0.3656(3) 0.0304(7) Uani d . 1
H H12 0.5007 0.3458 0.4329 0.036 Uiso calc R 1
C C13 0.3906(3) 0.3682(4) 0.2884(3) 0.0346(8) Uani d . 1
H H13 0.3198 0.3626 0.3021 0.042 Uiso calc R 1
C C14 0.3878(3) 0.3870(4) 0.1910(3) 0.0329(7) Uani d . 1
H H14 0.3154 0.3970 0.1371 0.039 Uiso calc R 1
C C15 0.4925(2) 0.3910(4) 0.1739(2) 0.0272(6) Uani d . 1
H H15 0.4909 0.4044 0.1072 0.033 Uiso calc R 1
N N1 0.83245(18) 0.5499(3) 0.33969(18) 0.0202(5) Uani d . 1
C C1 0.8192(2) 0.5231(4) 0.4286(2) 0.0214(5) Uani d . 1
C C2 0.8775(2) 0.6216(4) 0.5128(2) 0.0250(6) Uani d . 1
H H2 0.8654 0.6015 0.5742 0.030 Uiso calc R 1
C C3 0.9546(2) 0.7517(4) 0.5049(2) 0.0289(7) Uani d . 1
H H3 0.9974 0.8194 0.5618 0.035 Uiso calc R 1
C C4 0.9679(2) 0.7808(4) 0.4139(3) 0.0292(6) Uani d . 1
H H4 1.0199 0.8684 0.4071 0.035 Uiso calc R 1
C C5 0.9039(2) 0.6795(4) 0.3328(2) 0.0229(6) Uani d . 1
H H5 0.9107 0.7025 0.2696 0.027 Uiso calc R 1
S S1 0.73529(6) 0.34212(11) 0.44428(6) 0.02965(19) Uani d . 1

loop_
_atom_site_aniso_label
_atom_site_aniso_U_11
_atom_site_aniso_U_22
_atom_site_aniso_U_33
_atom_site_aniso_U_12
_atom_site_aniso_U_13
_atom_site_aniso_U_23
Zn1 0.02206(18) 0.0255(2) 0.01652(18) -0.00095(12) 0.00868(12) -0.00111(13)
Cl1 0.0294(3) 0.0284(4) 0.0268(4) 0.0042(3) 0.0101(3) -0.0009(3)
Cl2 0.0438(4) 0.0333(4) 0.0195(4) 0.0018(3) 0.0148(3) 0.0042(3)
N11 0.0207(10) 0.0244(12) 0.0216(12) -0.0007(9) 0.0090(9) 0.0001(10)
C11 0.0245(12) 0.0212(14) 0.0248(14) -0.0028(10) 0.0123(11) 0.0008(11)
C12 0.0327(15) 0.0324(17) 0.0335(17) -0.0010(12) 0.0210(13) 0.0041(14)
C13 0.0250(14) 0.0336(18) 0.050(2) -0.0013(12) 0.0196(14) 0.0035(15)
C14 0.0227(13) 0.0330(17) 0.0390(19) -0.0019(12) 0.0056(13) 0.0073(15)
C15 0.0246(13) 0.0304(16) 0.0240(15) -0.0021(11) 0.0053(11) 0.0035(13)
N1 0.0213(10) 0.0208(12) 0.0186(11) 0.0014(9) 0.0072(9) 0.0003(9)
C1 0.0229(12) 0.0239(14) 0.0176(13) 0.0042(10) 0.0075(10) 0.0009(11)
C2 0.0286(13) 0.0290(16) 0.0161(13) 0.0099(11) 0.0060(11) -0.0001(12)
C3 0.0328(15) 0.0212(15) 0.0255(15) 0.0056(11) 0.0011(12) -0.0086(12)
C4 0.0284(14) 0.0204(14) 0.0350(17) -0.0009(11) 0.0064(12) -0.0025(13)
C5 0.0237(13) 0.0219(14) 0.0230(14) 0.0012(10) 0.0081(11) 0.0033(12)
S1 0.0296(4) 0.0375(4) 0.0206(4) -0.0047(3) 0.0073(3) 0.0094(3)

loop_
_atom_type_symbol
_atom_type_description
_atom_type_scat_dispersion_real
_atom_type_scat_dispersion_imag
_atom_type_scat_source
C C 0.0033 0.0016 'International Tables Vol C Tables 4.2.6.8 and 6.1.1.4'
H H 0.0000 0.0000 'International Tables Vol C Tables 4.2.6.8 and 6.1.1.4'
N N 0.0061 0.0033 'International Tables Vol C Tables 4.2.6.8 and 6.1.1.4'
S S 0.1246 0.1234 'International Tables Vol C Tables 4.2.6.8 and 6.1.1.4'
Cl Cl 0.1484 0.1585 'International Tables Vol C Tables 4.2.6.8 and 6.1.1.4'
Zn Zn 0.2839 1.4301 'International Tables Vol C Tables 4.2.6.8 and 6.1.1.4'

loop_
_geom_angle_atom_site_label_1
_geom_angle_atom_site_label_2
_geom_angle_atom_site_label_3
_geom_angle
_geom_angle_publ_flag
N1 Zn1 N11 93.85(9) ?
N1 Zn1 Cl1 109.32(7) y
N11 Zn1 Cl1 115.66(7) y
N1 Zn1 Cl2 108.68(7) y
N11 Zn1 Cl2 107.42(7) y
Cl1 Zn1 Cl2 118.90(3) ?
C11 N11 C15 118.5(2) ?
C11 N11 Zn1 120.53(18) ?
C15 N11 Zn1 120.8(2) ?
N11 C11 C12 121.8(3) ?
N11 C11 S1 120.3(2) ?
C12 C11 S1 117.7(2) ?
C13 C12 C11 119.1(3) ?
C13 C12 H12 120.5 ?
C11 C12 H12 120.5 ?
C12 C13 C14 119.5(3) ?
C12 C13 H13 120.3 ?
C14 C13 H13 120.3 ?
C15 C14 C13 118.5(3) ?
C15 C14 H14 120.7 ?
C13 C14 H14 120.7 ?
N11 C15 C14 122.5(3) ?
N11 C15 H15 118.8 ?
C14 C15 H15 118.8 ?
C5 N1 C1 118.3(3) ?
C5 N1 Zn1 120.83(19) ?
C1 N1 Zn1 120.83(19) ?
N1 C1 C2 122.6(3) ?
N1 C1 S1 119.9(2) ?
C2 C1 S1 117.2(2) ?
C1 C2 C3 118.2(3) ?
C1 C2 H2 120.9 ?
C3 C2 H2 120.9 ?
C4 C3 C2 119.5(3) ?
C4 C3 H3 120.2 ?
C2 C3 H3 120.2 ?
C3 C4 C5 118.5(3) ?
C3 C4 H4 120.7 ?
C5 C4 H4 120.7 ?
N1 C5 C4 122.8(3) ?
N1 C5 H5 118.6 ?
C4 C5 H5 118.6 ?
C1 S1 C11 103.75(13) ?

loop_
_geom_bond_atom_site_label_1
_geom_bond_atom_site_label_2
_geom_bond_distance
_geom_bond_publ_flag
Zn1 N1 2.057(2) y
Zn1 N11 2.061(2) y
Zn1 Cl1 2.2192(8) y
Zn1 Cl2 2.2261(8) y
N11 C11 1.342(4) ?
N11 C15 1.355(4) ?
C11 C12 1.392(4) ?
C11 S1 1.782(3) y
C12 C13 1.382(5) ?
C12 H12 0.9500 ?
C13 C14 1.384(5) ?
C13 H13 0.9500 ?
C14 C15 1.382(4) ?
C14 H14 0.9500 ?
C15 H15 0.9500 ?
N1 C5 1.345(4) ?
N1 C1 1.349(4) ?
C1 C2 1.384(4) ?
C1 S1 1.780(3) y
C2 C3 1.399(4) ?
C2 H2 0.9500 ?
C3 C4 1.381(5) ?
C3 H3 0.9500 ?
C4 C5 1.384(4) ?
C4 H4 0.9500 ?
C5 H5 0.9500 ?
